data_7031679
loop_
_publ_author_name
'Imran, Muhammad'
'Mix, Andreas'
'Neumann, Beate'
'Stammler, Hans-Georg'
'Monkowius, Uwe'
'Gr\"undlinger, Petra'
'Mitzel, Norbert W.'

_publ_section_title
;
 Hemi- and holo-directed lead(II) complexes in a soft ligand environment.
;
_journal_issue 3
_journal_name_full 'Dalton transactions (Cambridge, England : 2003)'
_journal_page_first 924
_journal_page_last 937
_journal_paper_doi 10.1039/c4dt01406e
_journal_volume 44
_journal_year 2015
_chemical_formula_moiety 'C4 H6 N8 Pb S2'
_chemical_formula_sum 'C4 H6 N8 Pb S2'
_chemical_formula_weight 437.48
_chemical_name_systematic
;
 ?
;
_space_group_crystal_system monoclinic
_space_group_IT_number 14
_space_group_name_Hall '-P 2yn'
_space_group_name_H-M_alt 'P 1 21/n 1'
_symmetry_space_group_name_Hall '-P 2yn'
_symmetry_space_group_name_H-M 'P 1 21/n 1'
_atom_sites_solution_hydrogens geom
_atom_sites_solution_primary direct
_audit_creation_date 2013-06-26
_audit_creation_method
;
  Olex2 1.2-ac2
  (compiled 2012.03.27 svn.r2268, GUI svn.r4156)
;
_cell_angle_alpha 90
_cell_angle_beta 92.5552(18)
_cell_angle_gamma 90
_cell_formula_units_Z 4
_cell_length_a 8.94447(19)
_cell_length_b 4.92209(8)
_cell_length_c 23.5863(5)
_cell_measurement_reflns_used 41146
_cell_measurement_temperature 100.00(10)
_cell_measurement_theta_max 32.6460
_cell_measurement_theta_min 3.3300
_cell_volume 1037.37(4)
_computing_cell_refinement
;
CrysAlisPro, Agilent Technologies,
Version 1.171.36.28 (release 01-02-2013 CrysAlis171 .NET)
(compiled Feb  1 2013,16:14:44)
;
_computing_data_collection
;
CrysAlisPro, Agilent Technologies,
Version 1.171.36.28 (release 01-02-2013 CrysAlis171 .NET)
(compiled Feb  1 2013,16:14:44)
;
_computing_data_reduction
;
CrysAlisPro, Agilent Technologies,
Version 1.171.36.28 (release 01-02-2013 CrysAlis171 .NET)
(compiled Feb  1 2013,16:14:44)
;
_computing_molecular_graphics
;
O. V. Dolomanov, L. J. Bourhis, R. J. Gildea, J. A. K. Howard and H. Puschmann,
OLEX2: a complete structure solution, refinement and analysis program.
J. Appl. Cryst. (2009). 42, 339-341.
;
_computing_publication_material
;
O. V. Dolomanov, L. J. Bourhis, R. J. Gildea, J. A. K. Howard and H. Puschmann,
OLEX2: a complete structure solution, refinement and analysis program.
J. Appl. Cryst. (2009). 42, 339-341.
;
_computing_structure_refinement
;
SHELXL, G.M. Sheldrick, Acta Cryst.
(2008). A64, 112-122
;
_computing_structure_solution
;
SHELXS, G.M. Sheldrick, Acta Cryst.
(2008). A64, 112-122
;
_diffrn_ambient_temperature 100.00(10)
_diffrn_detector_area_resol_mean 10.6228
_diffrn_measured_fraction_theta_full 0.9971
_diffrn_measured_fraction_theta_max 0.9732
_diffrn_measurement_details
;
  1 omega  -90.00  -59.00   1.0000    2.0000
omega____ theta____ kappa____ phi______ frames
    -      -16.7672  153.0000  -25.3815 31

  2 omega  -90.00  -63.00   1.0000    2.0000
omega____ theta____ kappa____ phi______ frames
    -      -16.7672  153.0000 -127.3463 27

  3 omega  -36.00   45.00   1.0000    2.0000
omega____ theta____ kappa____ phi______ frames
    -      -16.7672   38.0000  -30.0000 81

  4 omega   14.00   75.00   1.0000    2.0000
omega____ theta____ kappa____ phi______ frames
    -       17.3922 -130.0000 -133.8619 61

  5 omega   -8.00   86.00   1.0000    2.0000
omega____ theta____ kappa____ phi______ frames
    -       17.3922   57.0000   90.0000 94

  6 omega   37.00   65.00   1.0000    2.0000
omega____ theta____ kappa____ phi______ frames
    -       17.3922  178.0000 -180.0000 28

  7 omega  -13.00   89.00   1.0000    2.0000
omega____ theta____ kappa____ phi______ frames
    -       17.3922   77.0000  -60.0000 102

  8 omega  -48.00    7.00   1.0000    2.0000
omega____ theta____ kappa____ phi______ frames
    -       17.3922  -38.0000  150.0000 55

  9 omega  -51.00   24.00   1.0000    2.0000
omega____ theta____ kappa____ phi______ frames
    -       17.3922  -38.0000   30.0000 75

 10 omega   40.00   82.00   1.0000    2.0000
omega____ theta____ kappa____ phi______ frames
    -       17.3922  178.0000  -30.0000 42

 11 omega   -3.00   88.00   1.0000    2.0000
omega____ theta____ kappa____ phi______ frames
    -       17.3922   38.0000 -150.0000 91

 12 omega  -37.00   54.00   1.0000    2.0000
omega____ theta____ kappa____ phi______ frames
    -      -16.7672   38.0000   90.0000 91

 13 omega  -42.00   52.00   1.0000    2.0000
omega____ theta____ kappa____ phi______ frames
    -      -16.7672   57.0000 -120.0000 94

 14 omega  -88.00    4.00   1.0000    2.0000
omega____ theta____ kappa____ phi______ frames
    -      -16.7672  -38.0000  150.0000 92

 15 omega  -85.00    8.00   1.0000    2.0000
omega____ theta____ kappa____ phi______ frames
    -      -16.7672  -57.0000   90.0000 93

 16 omega  -88.00    4.00   1.0000    2.0000
omega____ theta____ kappa____ phi______ frames
    -      -16.7672  -38.0000  -90.0000 92

 17 omega  -72.00  -26.00   1.0000    2.0000
omega____ theta____ kappa____ phi______ frames
    -      -16.7672  128.0000   56.0000 46

 18 omega    6.00   75.00   1.0000    2.0000
omega____ theta____ kappa____ phi______ frames
    -       17.3922 -130.0000 -133.8619 69

 19 omega   34.00  102.00   1.0000    2.0000
omega____ theta____ kappa____ phi______ frames
    -       17.3922 -178.0000   90.0000 68

 20 omega  -54.00   38.00   1.0000    2.0000
omega____ theta____ kappa____ phi______ frames
    -       17.3922  -38.0000   90.0000 92

 21 omega  -90.00  -38.00   1.0000    2.0000
omega____ theta____ kappa____ phi______ frames
    -      -16.7672  153.0000 -176.0073 52

 22 omega -101.00  -55.00   1.0000    2.0000
omega____ theta____ kappa____ phi______ frames
    -      -16.7672  178.0000   30.0000 46

 23 omega  -90.00  -38.00   1.0000    2.0000
omega____ theta____ kappa____ phi______ frames
    -      -16.7672  153.0000 -127.3463 52

 24 omega  -88.00   13.00   1.0000    2.0000
omega____ theta____ kappa____ phi______ frames
    -      -16.7672  -77.0000  -30.0000 101

 25 omega  -68.00   51.00   1.0000    2.0000
omega____ theta____ kappa____ phi______ frames
    -       17.3922    0.0000 -150.0000 119

 26 omega  -68.00  103.00   1.0000    4.0000
omega____ theta____ kappa____ phi______ frames
    -       17.3922    0.0000 -180.0000 171

 27 omega  -90.00  -38.00   1.0000    4.0000
omega____ theta____ kappa____ phi______ frames
    -      -16.7672  153.0000  -63.9193 52

 28 omega  -68.00  103.00   1.0000    4.0000
omega____ theta____ kappa____ phi______ frames
    -       17.3922    0.0000 -150.0000 171

 29 omega  -68.00  103.00   1.0000    4.0000
omega____ theta____ kappa____ phi______ frames
    -       17.3922    0.0000    0.0000 171

 30 omega  -68.00  103.00   1.0000    4.0000
omega____ theta____ kappa____ phi______ frames
    -       17.3922    0.0000  -90.0000 171

 31 omega  -68.00  103.00   1.0000    4.0000
omega____ theta____ kappa____ phi______ frames
    -       17.3922    0.0000  -60.0000 171

 32 omega  -68.00  103.00   1.0000    4.0000
omega____ theta____ kappa____ phi______ frames
    -       17.3922    0.0000  -30.0000 171

 33 omega  -68.00  103.00   1.0000    4.0000
omega____ theta____ kappa____ phi______ frames
    -       17.3922    0.0000 -120.0000 171

 34 omega  -68.00  103.00   1.0000    4.0000
omega____ theta____ kappa____ phi______ frames
    -       17.3922    0.0000   30.0000 171

 35 omega  -68.00  103.00   1.0000    4.0000
omega____ theta____ kappa____ phi______ frames
    -       17.3922    0.0000   60.0000 171

 36 omega  -68.00  103.00   1.0000    4.0000
omega____ theta____ kappa____ phi______ frames
    -       17.3922    0.0000   90.0000 171

 37 omega  -68.00   23.00   1.0000    4.0000
omega____ theta____ kappa____ phi______ frames
    -       17.3922    0.0000  120.0000 91

 38 omega  -68.00   82.00   1.0000    4.0000
omega____ theta____ kappa____ phi______ frames
    -       17.3922    0.0000 -180.0000 150
;
_diffrn_measurement_device_type 'SuperNova, Dual, Cu at zero, Atlas'
_diffrn_measurement_method '\w scans'
_diffrn_orient_matrix_UB_11 0.0071239000
_diffrn_orient_matrix_UB_12 0.0468669000
_diffrn_orient_matrix_UB_13 0.0284510000
_diffrn_orient_matrix_UB_21 0.0014875000
_diffrn_orient_matrix_UB_22 -0.1362075000
_diffrn_orient_matrix_UB_23 0.0097623000
_diffrn_orient_matrix_UB_31 0.0790491000
_diffrn_orient_matrix_UB_32 -0.0017261000
_diffrn_orient_matrix_UB_33 -0.0013960000
_diffrn_radiation_monochromator mirror
_diffrn_radiation_type 'Mo K\a'
_diffrn_radiation_wavelength 0.7107
_diffrn_reflns_av_R_equivalents 0.0894
_diffrn_reflns_av_unetI/netI 0.0178
_diffrn_reflns_Laue_measured_fraction_full 0.973
_diffrn_reflns_Laue_measured_fraction_max 0.998
_diffrn_reflns_limit_h_max 10
_diffrn_reflns_limit_h_min -10
_diffrn_reflns_limit_k_max 5
_diffrn_reflns_limit_k_min -5
_diffrn_reflns_limit_l_max 28
_diffrn_reflns_limit_l_min -28
_diffrn_reflns_number 77856
_diffrn_reflns_point_group_measured_fraction_full 0.973
_diffrn_reflns_point_group_measured_fraction_max 0.998
_diffrn_reflns_theta_full 25.242
_diffrn_reflns_theta_max 24.997
_diffrn_reflns_theta_min 3.376
_diffrn_source 'SuperNova (Mo) X-ray Source'
_exptl_absorpt_coefficient_mu 16.646
_exptl_absorpt_correction_T_max 0.862
_exptl_absorpt_correction_T_min 0.026
_exptl_absorpt_correction_type gaussian
_exptl_absorpt_process_details
;
CrysAlisPro, Agilent Technologies,
Version 1.171.36.28 (release 01-02-2013 CrysAlis171 .NET)
(compiled Feb  1 2013,16:14:44)
Numerical absorption correction based on gaussian integration over
            a multifaceted crystal model
;
_exptl_crystal_colour colourless
_exptl_crystal_colour_primary colourless
_exptl_crystal_density_diffrn 2.801
_exptl_crystal_density_method 'not measured'
_exptl_crystal_description needle
_exptl_crystal_F_000 800
_exptl_crystal_size_max 0.4898
_exptl_crystal_size_mid 0.0895
_exptl_crystal_size_min 0.0297
_refine_diff_density_max 3.320
_refine_diff_density_min -3.082
_refine_diff_density_rms 0.287
_refine_ls_extinction_method none
_refine_ls_goodness_of_fit_ref 1.121
_refine_ls_hydrogen_treatment constr
_refine_ls_matrix_type full
_refine_ls_number_parameters 138
_refine_ls_number_reflns 1819
_refine_ls_number_restraints 0
_refine_ls_restrained_S_all 1.121
_refine_ls_R_factor_all 0.0387
_refine_ls_R_factor_gt 0.0357
_refine_ls_shift/su_max 0.001
_refine_ls_shift/su_mean 0.000
_refine_ls_structure_factor_coef Fsqd
_refine_ls_weighting_details
;
 w=1/[\s^2^(Fo^2^)+(0.0540P)^2^+17.8915P]
 where P=(Fo^2^+2Fc^2^)/3
;
_refine_ls_weighting_scheme calc
_refine_ls_wR_factor_gt 0.0900
_refine_ls_wR_factor_ref 0.0943
_reflns_Friedel_coverage 0.000
_reflns_number_gt 1740
_reflns_number_total 1819
_reflns_threshold_expression 'I > 2\s(I)'
_cod_data_source_file c4dt01406e1.cif
_cod_data_source_block compound9
_cod_depositor_comments 'Adding full bibliography for 7031671--7031680.cif.'
_cod_original_cell_volume 1037.36(4)
_cod_database_code 7031679
_chemical_oxdiff_formula 'C4 H6 N8 Pb S2'
_reflns_odcompleteness_completeness 99.71
_reflns_odcompleteness_iscentric 1
_reflns_odcompleteness_theta 24.97
_shelx_space_group_comment
;
The symmetry employed for this shelxl refinement is uniquely defined
by the following loop, which should always be used as a source of
symmetry information in preference to the above space-group names.
They are only intended as comments.
;
_shelxl_version_number 2013-2

loop_
_space_group_symop_operation_xyz
'x, y, z'
'-x+1/2, y+1/2, -z+1/2'
'-x, -y, -z'
'x-1/2, -y-1/2, z-1/2'

loop_
_atom_site_label
_atom_site_type_symbol
_atom_site_fract_x
_atom_site_fract_y
_atom_site_fract_z
_atom_site_U_iso_or_equiv
_atom_site_adp_type
_atom_site_occupancy
_atom_site_site_symmetry_order
_atom_site_calc_flag
_atom_site_refinement_flags_posn
_atom_site_refinement_flags_adp
Pb1 Pb 0.51423(3) 0.46983(7) 0.25847(2) 0.01250(16) Uani 1 1 d . .
S1 S 0.3165(3) 0.0776(5) 0.29849(10) 0.0183(5) Uani 1 1 d . .
S2 S 0.7316(2) 0.1740(4) 0.31647(9) 0.0158(5) Uani 1 1 d . .
N1 N 0.3760(9) -0.0315(14) 0.4112(3) 0.0147(16) Uani 1 1 d . .
N5 N 0.8799(9) 0.4208(16) 0.4051(3) 0.0167(16) Uani 1 1 d . .
C3 C 0.8504(9) 0.4087(19) 0.3477(4) 0.0126(17) Uani 1 1 d . .
N6 N 0.9832(8) 0.6139(16) 0.4167(3) 0.0198(16) Uani 1 1 d . .
N7 N 1.0171(8) 0.7197(15) 0.3687(3) 0.0181(16) Uani 1 1 d . .
N8 N 0.9388(9) 0.5953(15) 0.3254(3) 0.0178(16) Uani 1 1 d . .
C1 C 0.3954(10) -0.0867(19) 0.3567(4) 0.0164(18) Uani 1 1 d . .
N3 N 0.5272(8) -0.3622(16) 0.4108(3) 0.0199(16) Uani 1 1 d . .
N2 N 0.4571(8) -0.2049(16) 0.4447(3) 0.0196(16) Uani 1 1 d . .
C4 C 0.8176(10) 0.2558(18) 0.4497(4) 0.0190(19) Uani 1 1 d . .
H4A H 0.7123 0.2915 0.4513 0.028 Uiso 1 1 calc R U
H4B H 0.8666 0.3005 0.4856 0.028 Uiso 1 1 calc R U
H4C H 0.8328 0.0670 0.4416 0.028 Uiso 1 1 calc R U
C2 C 0.2769(10) 0.1696(18) 0.4354(4) 0.0193(19) Uani 1 1 d . .
H2A H 0.2676 0.3237 0.4106 0.029 Uiso 1 1 calc R U
H2B H 0.3179 0.2267 0.4718 0.029 Uiso 1 1 calc R U
H2C H 0.1800 0.0904 0.4399 0.029 Uiso 1 1 calc R U
N4 N 0.4916(8) -0.2969(15) 0.3561(3) 0.0191(16) Uani 1 1 d . .

loop_
_atom_site_aniso_label
_atom_site_aniso_U_11
_atom_site_aniso_U_22
_atom_site_aniso_U_33
_atom_site_aniso_U_23
_atom_site_aniso_U_13
_atom_site_aniso_U_12
Pb1 0.0099(2) 0.0102(2) 0.0172(2) 0.00021(11) -0.00141(14) 0.00023(10)
S1 0.0151(11) 0.0187(11) 0.0206(11) 0.0039(9) -0.0047(8) -0.0067(9)
S2 0.0121(10) 0.0117(10) 0.0231(11) -0.0014(8) -0.0046(8) 0.0011(8)
N1 0.016(4) 0.009(4) 0.019(4) -0.002(3) 0.000(3) -0.001(3)
N5 0.012(4) 0.019(4) 0.018(4) 0.000(3) 0.001(3) 0.001(3)
C3 0.005(4) 0.019(4) 0.013(4) 0.001(4) 0.002(3) 0.005(3)
N6 0.017(4) 0.014(4) 0.028(4) 0.000(3) -0.003(3) -0.001(3)
N7 0.013(4) 0.014(4) 0.027(4) 0.000(3) -0.003(3) -0.002(3)
N8 0.024(4) 0.011(3) 0.019(4) 0.007(3) 0.001(3) 0.001(3)
C1 0.015(4) 0.012(4) 0.022(5) 0.002(4) 0.001(4) -0.008(4)
N3 0.018(4) 0.015(4) 0.027(4) 0.004(3) -0.001(3) 0.000(3)
N2 0.018(4) 0.020(4) 0.021(4) 0.000(3) -0.001(3) 0.001(3)
C4 0.022(5) 0.016(4) 0.019(4) 0.005(4) 0.000(4) 0.001(4)
C2 0.018(5) 0.014(4) 0.027(5) -0.003(4) 0.002(4) 0.000(4)
N4 0.017(4) 0.014(4) 0.027(4) 0.002(3) -0.001(3) -0.005(3)

loop_
_atom_type_symbol
_atom_type_description
_atom_type_scat_dispersion_real
_atom_type_scat_dispersion_imag
_atom_type_scat_source
C C 0.0033 0.0016 'International Tables Vol C Tables 4.2.6.8 and 6.1.1.4'
H H 0.0000 0.0000 'International Tables Vol C Tables 4.2.6.8 and 6.1.1.4'
N N 0.0061 0.0033 'International Tables Vol C Tables 4.2.6.8 and 6.1.1.4'
Pb Pb -3.3944 10.1111 'International Tables Vol C Tables 4.2.6.8 and 6.1.1.4'
S S 0.1246 0.1234 'International Tables Vol C Tables 4.2.6.8 and 6.1.1.4'

loop_
_exptl_crystal_face_index_h
_exptl_crystal_face_index_k
_exptl_crystal_face_index_l
_exptl_crystal_face_perp_dist
_exptl_oxdiff_crystal_face_indexfrac_h
_exptl_oxdiff_crystal_face_indexfrac_k
_exptl_oxdiff_crystal_face_indexfrac_l
_exptl_oxdiff_crystal_face_x
_exptl_oxdiff_crystal_face_y
_exptl_oxdiff_crystal_face_z
-1 0 33 0.0148 -1.0363 -0.0219 32.9761 0.9298 0.3234 -0.1279
1 0 -33 0.0148 1.0363 0.0219 -32.9761 -0.9298 -0.3234 0.1279
-1 7 2 0.2397 -1.0171 6.9911 2.0945 0.3800 -0.9333 -0.0954
1 -7 -2 0.2397 1.0171 -6.9911 -2.0945 -0.3800 0.9333 0.0954
-13 0 3 0.0426 -12.9890 -0.0096 2.8738 -0.0112 0.0100 -1.0308
13 0 -3 0.0426 12.9890 0.0096 -2.8738 0.0112 -0.0100 1.0308

loop_
_geom_angle_atom_site_label_1
_geom_angle_atom_site_label_2
_geom_angle_atom_site_label_3
_geom_angle
_geom_angle_site_symmetry_1
_geom_angle_site_symmetry_3
S1 Pb1 S2 154.23(6) . 2_655
S2 Pb1 S1 84.88(7) . .
S2 Pb1 S2 86.28(5) . 2_655
S2 Pb1 N8 82.83(17) . 2_645
N8 Pb1 S1 84.24(17) 2_645 .
N8 Pb1 S2 70.66(17) 2_645 2_655
N4 Pb1 S1 86.02(17) 1_565 .
N4 Pb1 S2 116.78(17) 1_565 2_655
N4 Pb1 S2 82.75(18) 1_565 .
N4 Pb1 N8 163.2(2) 1_565 2_645
C1 S1 Pb1 110.4(3) . .
Pb1 S2 Pb1 114.07(7) . 2_645
C3 S2 Pb1 90.4(3) . 2_645
C3 S2 Pb1 105.6(3) . .
C1 N1 N2 110.2(7) . .
C1 N1 C2 128.5(8) . .
N2 N1 C2 121.2(8) . .
C3 N5 C4 128.7(8) . .
N6 N5 C3 109.4(7) . .
N6 N5 C4 121.9(8) . .
N5 C3 S2 122.9(7) . .
N8 C3 S2 131.3(7) . .
N8 C3 N5 105.6(8) . .
N7 N6 N5 107.0(7) . .
N6 N7 N8 110.1(7) . .
C3 N8 Pb1 149.0(6) . 2_655
C3 N8 N7 107.9(7) . .
N7 N8 Pb1 98.5(5) . 2_655
N1 C1 S1 127.4(7) . .
N1 C1 N4 106.1(8) . .
N4 C1 S1 126.5(7) . .
N2 N3 N4 110.3(7) . .
N3 N2 N1 106.2(7) . .
N5 C4 H4A 109.5 . .
N5 C4 H4B 109.5 . .
N5 C4 H4C 109.5 . .
H4A C4 H4B 109.5 . .
H4A C4 H4C 109.5 . .
H4B C4 H4C 109.5 . .
N1 C2 H2A 109.5 . .
N1 C2 H2B 109.5 . .
N1 C2 H2C 109.5 . .
H2A C2 H2B 109.5 . .
H2A C2 H2C 109.5 . .
H2B C2 H2C 109.5 . .
C1 N4 Pb1 115.2(6) . 1_545
C1 N4 N3 107.2(7) . .
N3 N4 Pb1 135.9(6) . 1_545

loop_
_geom_bond_atom_site_label_1
_geom_bond_atom_site_label_2
_geom_bond_distance
_geom_bond_site_symmetry_2
Pb1 S1 2.810(2) .
Pb1 S2 3.108(2) 2_655
Pb1 S2 2.745(2) .
Pb1 N8 2.749(7) 2_645
Pb1 N4 2.589(8) 1_565
S1 C1 1.717(10) .
S2 Pb1 3.108(2) 2_645
S2 C3 1.713(9) .
N1 C1 1.333(12) .
N1 N2 1.352(11) .
N1 C2 1.462(11) .
N5 C3 1.369(12) .
N5 N6 1.345(11) .
N5 C4 1.459(11) .
C3 N8 1.336(12) .
N6 N7 1.295(11) .
N7 N8 1.359(11) .
N8 Pb1 2.749(7) 2_655
C1 N4 1.346(12) .
N3 N2 1.294(11) .
N3 N4 1.354(11) .
C4 H4A 0.9600 .
C4 H4B 0.9600 .
C4 H4C 0.9600 .
C2 H2A 0.9600 .
C2 H2B 0.9600 .
C2 H2C 0.9600 .
N4 Pb1 2.589(8) 1_545
